data_4502418
loop_
_publ_author_name
'Zhang, Bin'
'Kurmoo, Mohamedally'
'Mori, Takehiko'
'Zhang, Yan'
'Pratt, Francis Laurence'
'Zhu, Daoben'

_publ_section_title
;
 Polymorphism in Hybrid Organic&#x2212;Inorganic Bilayered Magnetic
 Conductors (BEDT-TTF)3(FeIIICl4)2, BEDT-TTF =
 bis(ethylenedithio)tetrathiafulvalene
;
_journal_issue 2
_journal_name_full 'Crystal Growth &amp; Design'
_journal_page_first 782
_journal_paper_doi 10.1021/cg9011718
_journal_volume 10
_journal_year 2010
_chemical_formula_sum 'C15 H12 Cl4 Fe S12'
_chemical_formula_weight 774.62
_chemical_name_systematic
; 
 ? 
;
_space_group_IT_number 2
_symmetry_cell_setting triclinic
_symmetry_space_group_name_Hall '-P 1'
_symmetry_space_group_name_H-M 'P -1'
_atom_sites_solution_hydrogens geom
_atom_sites_solution_primary direct
_atom_sites_solution_secondary difmap
_audit_creation_method SHELXL-97
_cell_angle_alpha 79.526(2)
_cell_angle_beta 81.032(2)
_cell_angle_gamma 81.066(3)
_cell_formula_units_Z 2
_cell_length_a 6.7396(3)
_cell_length_b 9.9694(5)
_cell_length_c 21.1318(12)
_cell_measurement_reflns_used 17138
_cell_measurement_temperature 296(2)
_cell_measurement_theta_max 25.14
_cell_measurement_theta_min 3.43
_cell_volume 1367.28(12)
_computing_cell_refinement 'HKL Scalepack (Otwinowski & Minor, 1997)'
_computing_data_collection 'KappaCCD (Nonius B. V., 1998)'
_computing_data_reduction 'HKL Denzo (Otwinowski & Minor, 1997) & maXus (Mackay et al., 1998)'
_computing_molecular_graphics 'Bruker SHELXTL V5.1 (Sheldrick, 1998)'
_computing_publication_material 'SHELXL-97 (Sheldrick, 1997)'
_computing_structure_refinement 'SHELXL-97 (Sheldrick, 1997)'
_computing_structure_solution 'SHELXS-97 (Sheldrick, 1997)'
_diffrn_ambient_temperature 296(2)
_diffrn_detector_area_resol_mean 9
_diffrn_measured_fraction_theta_full 0.983
_diffrn_measured_fraction_theta_max 0.983
_diffrn_measurement_device_type 'NONIUS KappaCCD'
_diffrn_measurement_method CCD
_diffrn_radiation_monochromator graphite
_diffrn_radiation_source 'fine-focus sealed tube'
_diffrn_radiation_type MoK\a
_diffrn_radiation_wavelength 0.71073
_diffrn_reflns_av_R_equivalents 0.1523
_diffrn_reflns_av_sigmaI/netI 0.2693
_diffrn_reflns_limit_h_max 8
_diffrn_reflns_limit_h_min -7
_diffrn_reflns_limit_k_max 11
_diffrn_reflns_limit_k_min -11
_diffrn_reflns_limit_l_max 25
_diffrn_reflns_limit_l_min -25
_diffrn_reflns_number 17138
_diffrn_reflns_theta_full 25.02
_diffrn_reflns_theta_max 25.02
_diffrn_reflns_theta_min 3.43
_exptl_absorpt_coefficient_mu 1.867
_exptl_absorpt_correction_T_max 0.953
_exptl_absorpt_correction_T_min 0.615
_exptl_absorpt_correction_type integration
_exptl_absorpt_process_details
;
Gaussian integration (Coppens, 1970)
;
_exptl_crystal_colour black
_exptl_crystal_density_diffrn 1.882
_exptl_crystal_density_method 'not measured'
_exptl_crystal_description needle
_exptl_crystal_F_000 776
_exptl_crystal_size_max 0.51
_exptl_crystal_size_mid 0.04
_exptl_crystal_size_min 0.03
_refine_diff_density_max 0.416
_refine_diff_density_min -0.441
_refine_diff_density_rms 0.098
_refine_ls_extinction_method none
_refine_ls_goodness_of_fit_ref 0.854
_refine_ls_hydrogen_treatment constr
_refine_ls_matrix_type full
_refine_ls_number_parameters 289
_refine_ls_number_reflns 4738
_refine_ls_number_restraints 0
_refine_ls_restrained_S_all 0.854
_refine_ls_R_factor_all 0.2123
_refine_ls_R_factor_gt 0.0569
_refine_ls_shift/su_max 0.000
_refine_ls_shift/su_mean 0.000
_refine_ls_structure_factor_coef Fsqd
_refine_ls_weighting_details 'calc w=1/[\s^2^(Fo^2^)+(0.0117P)^2^+0.0000P] where P=(Fo^2^+2Fc^2^)/3'
_refine_ls_weighting_scheme calc
_refine_ls_wR_factor_gt 0.0671
_refine_ls_wR_factor_ref 0.0887
_reflns_number_gt 1803
_reflns_number_total 4738
_reflns_threshold_expression >2sigma(I)
_cod_data_source_file cg9011718_si_001.cif
_cod_data_source_block CCDC698222
_cod_depositor_comments
;
The following automatic conversions were performed:

'_refine_ls_hydrogen_treatment' value 'constr.' was replaced with the
value 'constr' as specified in the replacement file
'src/cod-tools/trunk/data/replacement-values/replacement_values.lst'.

Automatic conversion script
Id: cif_fix_values 5376 2017-05-30 11:51:03Z andrius 
;
_cod_database_code 4502418

loop_
_symmetry_equiv_pos_as_xyz
'x, y, z'
'-x, -y, -z'

loop_
_atom_site_label
_atom_site_type_symbol
_atom_site_fract_x
_atom_site_fract_y
_atom_site_fract_z
_atom_site_U_iso_or_equiv
_atom_site_adp_type
_atom_site_occupancy
_atom_site_symmetry_multiplicity
_atom_site_calc_flag
_atom_site_refinement_flags
Fe1 Fe 0.72420(14) 0.69636(10) 0.16793(5) 0.0464(3) Uani 1 1 d .
Cl1 Cl 0.6674(3) 0.84660(18) 0.23513(9) 0.0657(6) Uani 1 1 d .
Cl2 Cl 0.8781(3) 0.77835(17) 0.07279(8) 0.0563(5) Uani 1 1 d .
Cl3 Cl 0.9155(3) 0.51726(18) 0.21104(9) 0.0667(6) Uani 1 1 d .
Cl4 Cl 0.4386(3) 0.63378(19) 0.15445(9) 0.0722(6) Uani 1 1 d .
S1 S 0.3522(2) -0.08294(17) 0.42242(9) 0.0486(6) Uani 1 1 d .
S2 S 0.7576(2) 0.00052(17) 0.40751(8) 0.0487(6) Uani 1 1 d .
S3 S 0.4790(2) -0.33424(17) 0.53470(9) 0.0497(6) Uani 1 1 d .
S4 S 0.8803(2) -0.24610(17) 0.52227(8) 0.0451(5) Uani 1 1 d .
S5 S 0.2149(3) 0.11047(19) 0.31180(9) 0.0560(6) Uani 1 1 d .
S6 S 0.7016(3) 0.21371(19) 0.29358(9) 0.0592(6) Uani 1 1 d .
S7 S 0.5581(3) -0.57729(18) 0.63396(9) 0.0585(6) Uani 1 1 d .
S8 S 1.0414(3) -0.4747(2) 0.61685(10) 0.0756(7) Uani 1 1 d .
S9 S 0.2023(2) 1.46758(18) 0.05061(9) 0.0523(6) Uani 1 1 d .
S10 S 0.5590(2) 1.27625(18) 0.01924(9) 0.0527(6) Uani 1 1 d .
S11 S -0.0463(3) 1.25656(19) 0.12165(9) 0.0615(6) Uani 1 1 d .
S12 S 0.3908(3) 1.02720(19) 0.08589(10) 0.0674(7) Uani 1 1 d .
C1 C 0.5912(8) -0.1134(6) 0.4482(3) 0.0389(18) Uani 1 1 d .
C2 C 0.6419(8) -0.2178(6) 0.4954(3) 0.0385(18) Uani 1 1 d .
C3 C 0.4133(9) 0.0465(6) 0.3579(3) 0.0376(18) Uani 1 1 d .
C4 C 0.5964(10) 0.0874(6) 0.3509(3) 0.0384(18) Uani 1 1 d .
C5 C 0.6514(9) -0.4368(6) 0.5832(3) 0.0369(18) Uani 1 1 d .
C6 C 0.8341(9) -0.3952(6) 0.5766(3) 0.0358(18) Uani 1 1 d .
C7 C 0.3260(14) 0.2391(9) 0.2559(4) 0.126(4) Uani 1 1 d .
H7A H 0.2986 0.2254 0.2140 0.151 Uiso 1 1 calc R
H7B H 0.2437 0.3244 0.2644 0.151 Uiso 1 1 calc R
C8 C 0.5028(13) 0.2661(10) 0.2463(5) 0.153(5) Uani 1 1 d .
H8A H 0.4895 0.3658 0.2391 0.184 Uiso 1 1 calc R
H8B H 0.5573 0.2391 0.2045 0.184 Uiso 1 1 calc R
C9 C 0.7713(10) -0.6524(7) 0.6771(4) 0.074(3) Uani 1 1 d .
H9A H 0.7568 -0.6116 0.7162 0.089 Uiso 1 1 calc R
H9B H 0.7610 -0.7496 0.6907 0.089 Uiso 1 1 calc R
C10 C 0.9697(11) -0.6399(7) 0.6443(4) 0.079(3) Uani 1 1 d .
H10A H 0.9871 -0.6866 0.6069 0.095 Uiso 1 1 calc R
H10B H 1.0648 -0.6899 0.6730 0.095 Uiso 1 1 calc R
C11 C 0.4493(9) 1.4459(6) 0.0155(3) 0.0402(19) Uani 1 1 d .
C12 C 0.1865(9) 1.2965(6) 0.0801(3) 0.0416(19) Uani 1 1 d .
C13 C 0.3516(10) 1.2067(7) 0.0655(3) 0.0458(19) Uani 1 1 d .
C14 C -0.0273(10) 1.0793(6) 0.1120(3) 0.064(2) Uani 1 1 d .
H14A H -0.1470 1.0414 0.1354 0.076 Uiso 1 1 calc R
H14B H -0.0236 1.0744 0.0664 0.076 Uiso 1 1 calc R
C15 C 0.1588(9) 0.9932(7) 0.1364(3) 0.064(2) Uani 1 1 d .
H15A H 0.1448 0.8967 0.1396 0.077 Uiso 1 1 calc R
H15B H 0.1661 1.0100 0.1797 0.077 Uiso 1 1 calc R

loop_
_atom_site_aniso_label
_atom_site_aniso_U_11
_atom_site_aniso_U_22
_atom_site_aniso_U_33
_atom_site_aniso_U_23
_atom_site_aniso_U_13
_atom_site_aniso_U_12
Fe1 0.0500(7) 0.0439(7) 0.0443(7) -0.0043(5) -0.0067(5) -0.0056(5)
Cl1 0.0909(15) 0.0517(14) 0.0526(14) -0.0136(11) -0.0041(11) -0.0035(11)
Cl2 0.0671(13) 0.0544(13) 0.0439(13) -0.0044(10) -0.0009(10) -0.0074(10)
Cl3 0.0781(14) 0.0496(13) 0.0663(14) 0.0015(11) -0.0173(11) 0.0053(10)
Cl4 0.0620(14) 0.0933(17) 0.0653(15) -0.0027(12) -0.0139(11) -0.0284(11)
S1 0.0422(11) 0.0469(13) 0.0531(13) 0.0118(11) -0.0137(10) -0.0104(9)
S2 0.0375(11) 0.0520(14) 0.0496(13) 0.0136(11) -0.0082(9) -0.0074(9)
S3 0.0439(12) 0.0497(13) 0.0521(13) 0.0131(11) -0.0133(10) -0.0138(10)
S4 0.0385(11) 0.0473(13) 0.0451(13) 0.0077(10) -0.0073(9) -0.0079(9)
S5 0.0450(12) 0.0676(15) 0.0520(14) 0.0089(12) -0.0167(10) -0.0077(10)
S6 0.0489(12) 0.0648(15) 0.0542(14) 0.0246(12) -0.0094(10) -0.0146(10)
S7 0.0529(13) 0.0489(13) 0.0654(15) 0.0214(11) -0.0127(11) -0.0117(10)
S8 0.0466(13) 0.0800(17) 0.0890(17) 0.0381(14) -0.0294(12) -0.0145(11)
S9 0.0404(12) 0.0446(14) 0.0697(15) -0.0101(11) 0.0042(10) -0.0088(9)
S10 0.0394(12) 0.0468(13) 0.0672(15) -0.0034(11) 0.0001(10) -0.0050(9)
S11 0.0517(13) 0.0563(15) 0.0747(16) -0.0156(12) 0.0152(11) -0.0196(10)
S12 0.0601(14) 0.0443(14) 0.0837(17) 0.0116(12) -0.0016(12) 0.0031(10)
C1 0.040(4) 0.042(5) 0.033(4) 0.001(4) -0.006(4) -0.009(3)
C2 0.038(4) 0.039(5) 0.039(5) -0.002(4) -0.003(4) -0.012(4)
C3 0.032(4) 0.043(5) 0.036(5) -0.003(4) -0.007(3) -0.002(3)
C4 0.044(4) 0.038(5) 0.031(4) 0.007(4) -0.012(4) -0.008(4)
C5 0.044(4) 0.040(5) 0.025(4) -0.002(4) -0.007(3) -0.003(4)
C6 0.032(4) 0.029(4) 0.040(5) 0.011(3) -0.004(3) -0.004(3)
C7 0.102(8) 0.146(9) 0.119(9) 0.094(7) -0.071(7) -0.063(7)
C8 0.066(7) 0.202(11) 0.159(10) 0.140(8) -0.072(7) -0.058(7)
C9 0.061(6) 0.068(6) 0.080(6) 0.036(5) -0.022(5) -0.009(5)
C10 0.065(6) 0.067(6) 0.094(7) 0.017(5) -0.026(5) 0.010(5)
C11 0.040(5) 0.046(6) 0.038(5) -0.004(4) -0.007(4) -0.015(3)
C12 0.032(4) 0.046(5) 0.044(5) -0.007(4) 0.001(4) -0.004(4)
C13 0.045(5) 0.058(5) 0.036(5) 0.002(4) -0.013(4) -0.018(4)
C14 0.058(5) 0.047(5) 0.084(6) -0.015(4) 0.014(4) -0.019(4)
C15 0.065(6) 0.053(5) 0.068(6) 0.009(4) -0.005(5) -0.017(4)

loop_
_atom_type_symbol
_atom_type_description
_atom_type_scat_dispersion_real
_atom_type_scat_dispersion_imag
_atom_type_scat_source
C C 0.0033 0.0016 'International Tables Vol C Tables 4.2.6.8 and 6.1.1.4'
H H 0.0000 0.0000 'International Tables Vol C Tables 4.2.6.8 and 6.1.1.4'
S S 0.1246 0.1234 'International Tables Vol C Tables 4.2.6.8 and 6.1.1.4'
Cl Cl 0.1484 0.1585 'International Tables Vol C Tables 4.2.6.8 and 6.1.1.4'
Fe Fe 0.3463 0.8444 'International Tables Vol C Tables 4.2.6.8 and 6.1.1.4'

loop_
_exptl_crystal_face_index_h
_exptl_crystal_face_index_k
_exptl_crystal_face_index_l
_exptl_crystal_face_perp_dist
0 1 0 0.015
0 -1 0 0.025
-4 -1 -2 0.260
4 1 2 0.250
0 0 1 0.015
0 0 -1 0.025
0 1 1 0.010
0 -1 -1 0.020

loop_
_geom_angle_atom_site_label_1
_geom_angle_atom_site_label_2
_geom_angle_atom_site_label_3
_geom_angle
_geom_angle_site_symmetry_1
Cl3 Fe1 Cl4 109.12(8) .
Cl3 Fe1 Cl2 108.91(8) .
Cl4 Fe1 Cl2 108.69(8) .
Cl3 Fe1 Cl1 107.64(8) .
Cl4 Fe1 Cl1 110.20(8) .
Cl2 Fe1 Cl1 112.23(8) .
C3 S1 C1 95.1(3) .
C1 S2 C4 95.7(3) .
C2 S3 C5 96.3(3) .
C6 S4 C2 94.9(3) .
C3 S5 C7 100.2(3) .
C4 S6 C8 99.7(4) .
C5 S7 C9 102.0(3) .
C6 S8 C10 100.2(3) .
C11 S9 C12 96.4(3) .
C11 S10 C13 95.5(3) .
C12 S11 C14 100.1(3) .
C13 S12 C15 101.8(3) .
C2 C1 S2 123.1(4) .
C2 C1 S1 122.3(5) .
S2 C1 S1 114.6(3) .
C1 C2 S3 123.3(4) .
C1 C2 S4 122.1(5) .
S3 C2 S4 114.5(3) .
C4 C3 S1 118.2(4) .
C4 C3 S5 128.5(5) .
S1 C3 S5 113.3(4) .
C3 C4 S6 129.6(5) .
C3 C4 S2 116.0(5) .
S6 C4 S2 114.4(4) .
C6 C5 S7 129.4(4) .
C6 C5 S3 115.7(5) .
S7 C5 S3 114.9(4) .
C5 C6 S4 118.5(4) .
C5 C6 S8 127.4(5) .
S4 C6 S8 114.1(4) .
C8 C7 S5 130.0(7) .
C7 C8 S6 130.8(7) .
C10 C9 S7 118.2(5) .
C9 C10 S8 119.0(5) .
C11 C11 S9 122.8(6) 2_685
C11 C11 S10 122.4(6) 2_685
S9 C11 S10 114.7(3) .
C13 C12 S9 116.7(5) .
C13 C12 S11 126.7(5) .
S9 C12 S11 116.4(4) .
C12 C13 S10 116.5(5) .
C12 C13 S12 129.7(5) .
S10 C13 S12 113.8(4) .
C15 C14 S11 112.7(5) .
C14 C15 S12 113.8(5) .

loop_
_geom_bond_atom_site_label_1
_geom_bond_atom_site_label_2
_geom_bond_distance
_geom_bond_site_symmetry_2
Fe1 Cl3 2.1772(17) .
Fe1 Cl4 2.1873(19) .
Fe1 Cl2 2.1914(19) .
Fe1 Cl1 2.198(2) .
S1 C3 1.745(6) .
S1 C1 1.745(6) .
S2 C1 1.740(6) .
S2 C4 1.760(6) .
S3 C2 1.733(6) .
S3 C5 1.751(5) .
S4 C6 1.742(6) .
S4 C2 1.752(6) .
S5 C3 1.749(6) .
S5 C7 1.753(8) .
S6 C4 1.735(6) .
S6 C8 1.754(7) .
S7 C5 1.739(6) .
S7 C9 1.812(6) .
S8 C6 1.757(6) .
S8 C10 1.759(7) .
S9 C11 1.712(6) .
S9 C12 1.720(6) .
S10 C11 1.730(6) .
S10 C13 1.737(6) .
S11 C12 1.740(6) .
S11 C14 1.798(6) .
S12 C13 1.751(6) .
S12 C15 1.793(6) .
C1 C2 1.347(7) .
C3 C4 1.337(7) .
C5 C6 1.339(7) .
C7 C8 1.240(9) .
C9 C10 1.420(8) .
C11 C11 1.376(10) 2_685
C12 C13 1.349(8) .
C14 C15 1.511(7) .

loop_
_geom_hbond_atom_site_label_D
_geom_hbond_atom_site_label_H
_geom_hbond_atom_site_label_A
_geom_hbond_distance_DH
_geom_hbond_distance_HA
_geom_hbond_distance_DA
_geom_hbond_angle_DHA
_geom_hbond_site_symmetry_A
C8 H8A Cl4 0.97 2.94 3.817(8) 151.5 .
C7 H7B Cl3 0.97 2.92 3.704(9) 138.6 1_455
C9 H9A Cl4 0.97 2.83 3.646(8) 142.3 2_656
C10 H10B Cl1 0.97 2.93 3.898(7) 176.8 2_756
C14 H14A Cl1 0.97 2.87 3.743(7) 150.5 1_455
C15 H15A Cl2 0.97 2.94 3.615(7) 127.3 1_455
C10 H10A S4 0.97 2.90 3.832(9) 161.0 2_746
C8 H8B S11 0.97 2.97 3.699(10) 133.2 1_645
